data_7050090
loop_
_publ_author_name
'Kennedy, Alan R.'
'Brown, Karen G.'
'Graham, Duncan'
'Kirkhouse, Jennifer B.'
'Kittner, Madeleine'
'Major, Claire'
'McHugh, Callum J.'
'Murdoch, Paul'
'Smith, W. Ewen'

_publ_section_title
;
 Chromophore containing bipyridyl ligands. Part 1: supramolecular
 solid-state structure of Ag(i) complexes
;
_journal_issue 6
_journal_name_full 'New Journal of Chemistry'
_journal_page_first 826
_journal_paper_doi 10.1039/b500698h
_journal_volume 29
_journal_year 2005
_chemical_formula_sum 'C14 H13 Ag Cl N5 O4'
_chemical_formula_weight 458.61
_chemical_name_systematic
;
?
;
_space_group_IT_number 11
_symmetry_cell_setting monoclinic
_symmetry_space_group_name_Hall '-P 2yb'
_symmetry_space_group_name_H-M 'P 1 21/m 1'
_atom_sites_solution_hydrogens geom
_atom_sites_solution_primary direct
_atom_sites_solution_secondary difmap
_audit_creation_method SHELXL-97
_cell_angle_alpha 90.00
_cell_angle_beta 97.244(1)
_cell_angle_gamma 90.00
_cell_formula_units_Z 2
_cell_length_a 6.0509(2)
_cell_length_b 15.8105(4)
_cell_length_c 8.6688(2)
_cell_measurement_reflns_used 4533
_cell_measurement_temperature 123(2)
_cell_measurement_theta_max 27.48
_cell_measurement_theta_min 1.02
_cell_volume 822.71(4)
_computing_data_collection 'Collect & Denzo'
_computing_structure_refinement 'SHELXL-97 (Sheldrick, 1997)'
_computing_structure_solution Shelxs-97
_diffrn_ambient_temperature 123(2)
_diffrn_measured_fraction_theta_full 0.987
_diffrn_measured_fraction_theta_max 0.987
_diffrn_measurement_device_type 'Nonius Kappa CCD'
_diffrn_measurement_method 'omega and phi scans'
_diffrn_radiation_monochromator graphite
_diffrn_radiation_source 'fine-focus sealed tube'
_diffrn_radiation_type MoK\a
_diffrn_radiation_wavelength 0.71073
_diffrn_reflns_av_R_equivalents 0.0289
_diffrn_reflns_av_sigmaI/netI 0.0372
_diffrn_reflns_limit_h_max 7
_diffrn_reflns_limit_h_min -7
_diffrn_reflns_limit_k_max 20
_diffrn_reflns_limit_k_min -20
_diffrn_reflns_limit_l_max 11
_diffrn_reflns_limit_l_min 0
_diffrn_reflns_number 3719
_diffrn_reflns_theta_full 27.53
_diffrn_reflns_theta_max 27.53
_diffrn_reflns_theta_min 2.70
_diffrn_standards_decay_% 0
_diffrn_standards_number 0
_exptl_absorpt_coefficient_mu 1.419
_exptl_absorpt_correction_T_max 0.810
_exptl_absorpt_correction_T_min 0.715
_exptl_absorpt_correction_type multi-scan
_exptl_absorpt_process_details
;
R.H. Blessing, Acta Cryst. (1995), A51, 33-38
;
_exptl_crystal_colour yellow
_exptl_crystal_density_diffrn 1.851
_exptl_crystal_density_method 'not measured'
_exptl_crystal_description prism
_exptl_crystal_F_000 456
_exptl_crystal_size_max 0.32
_exptl_crystal_size_mid 0.22
_exptl_crystal_size_min 0.15
_refine_diff_density_max 0.532
_refine_diff_density_min -0.476
_refine_diff_density_rms 0.081
_refine_ls_extinction_coef 0.020(3)
_refine_ls_extinction_expression Fc^*^=kFc[1+0.001xFc^2^\l^3^/sin(2\q)]^-1/4^
_refine_ls_extinction_method SHELXL
_refine_ls_goodness_of_fit_ref 1.025
_refine_ls_hydrogen_treatment mixed
_refine_ls_matrix_type full
_refine_ls_number_parameters 130
_refine_ls_number_reflns 1935
_refine_ls_number_restraints 0
_refine_ls_restrained_S_all 1.025
_refine_ls_R_factor_all 0.0308
_refine_ls_R_factor_gt 0.0253
_refine_ls_shift/su_max 0.000
_refine_ls_shift/su_mean 0.000
_refine_ls_structure_factor_coef Fsqd
_refine_ls_weighting_details 'calc w=1/[\s^2^(Fo^2^)+(0.0330P)^2^+0.4188P] where P=(Fo^2^+2Fc^2^)/3'
_refine_ls_weighting_scheme calc
_refine_ls_wR_factor_gt 0.0625
_refine_ls_wR_factor_ref 0.0653
_reflns_number_gt 1694
_reflns_number_total 1935
_reflns_threshold_expression I>2sigma(I)
_cod_data_source_file b500698h.txt
_cod_data_source_block paul2
_cod_original_sg_symbol_H-M P21/m
_cod_database_code 7050090

loop_
_symmetry_equiv_pos_as_xyz
'x, y, z'
'-x, y+1/2, -z'
'-x, -y, -z'
'x, -y-1/2, z'

loop_
_atom_site_label
_atom_site_type_symbol
_atom_site_fract_x
_atom_site_fract_y
_atom_site_fract_z
_atom_site_U_iso_or_equiv
_atom_site_adp_type
_atom_site_occupancy
_atom_site_symmetry_multiplicity
_atom_site_calc_flag
_atom_site_refinement_flags
_atom_site_disorder_assembly
_atom_site_disorder_group
Ag1 Ag 0.0000 0.5000 0.5000 0.02010(12) Uani 1 2 d S . .
Cl1 Cl 0.92201(13) 0.2500 0.49044(8) 0.02105(18) Uani 1 2 d S . .
N1 N 0.2728(3) 0.48892(10) 0.3640(2) 0.0170(4) Uani 1 1 d . . .
N2 N 0.9120(3) 0.51539(11) 0.0384(2) 0.0187(4) Uani 1 1 d . . .
N3 N 0.3360(6) 0.7500 0.0710(4) 0.0417(8) Uani 1 2 d S . .
O1 O 0.9598(4) 0.2500 0.3294(3) 0.0307(5) Uani 1 2 d S . .
O2 O 0.6858(3) 0.2500 0.5011(3) 0.0290(5) Uani 1 2 d S . .
O3 O 1.0228(3) 0.32429(9) 0.5667(2) 0.0280(4) Uani 1 1 d . . .
C1 C 0.3522(3) 0.41197(13) 0.3352(2) 0.0211(4) Uani 1 1 d . . .
H1 H 0.2841 0.3638 0.3746 0.025 Uiso 1 1 calc R . .
C2 C 0.5283(3) 0.39995(13) 0.2508(2) 0.0205(4) Uani 1 1 d . . .
H2 H 0.5777 0.3444 0.2315 0.025 Uiso 1 1 calc R . .
C3 C 0.6332(3) 0.46973(13) 0.1942(2) 0.0169(4) Uani 1 1 d . . .
C4 C 0.5510(3) 0.54988(13) 0.2246(2) 0.0188(4) Uani 1 1 d . . .
H4 H 0.6172 0.5992 0.1878 0.023 Uiso 1 1 calc R . .
C5 C 0.3735(3) 0.55668(13) 0.3084(2) 0.0188(4) Uani 1 1 d . . .
H5 H 0.3192 0.6115 0.3281 0.023 Uiso 1 1 calc R . .
C6 C 0.8214(3) 0.45523(12) 0.1068(2) 0.0184(4) Uani 1 1 d . . .
H6 H 0.8781 0.3995 0.1007 0.022 Uiso 1 1 calc R . .
C7 C 0.1474(7) 0.7500 0.0661(4) 0.0347(8) Uani 1 2 d S . .
C8 C -0.0949(7) 0.7500 0.0566(5) 0.0372(8) Uani 1 2 d S . .
H8A H -0.140(8) 0.7500 0.146(6) 0.056 Uiso 1 2 d S . .
H8B H -0.153(5) 0.706(2) -0.002(4) 0.056 Uiso 1 1 d . . .

loop_
_atom_site_aniso_label
_atom_site_aniso_U_11
_atom_site_aniso_U_22
_atom_site_aniso_U_33
_atom_site_aniso_U_23
_atom_site_aniso_U_13
_atom_site_aniso_U_12
Ag1 0.01639(15) 0.02543(15) 0.02042(15) -0.00057(8) 0.00984(9) 0.00048(8)
Cl1 0.0238(4) 0.0152(3) 0.0264(4) 0.000 0.0119(3) 0.000
N1 0.0140(8) 0.0221(9) 0.0161(8) -0.0008(6) 0.0063(7) 0.0004(6)
N2 0.0128(8) 0.0255(9) 0.0194(9) -0.0028(7) 0.0083(7) 0.0021(7)
N3 0.046(2) 0.0321(16) 0.0458(19) 0.000 0.0017(15) 0.000
O1 0.0375(13) 0.0313(12) 0.0263(12) 0.000 0.0155(10) 0.000
O2 0.0214(11) 0.0286(11) 0.0395(13) 0.000 0.0131(9) 0.000
O3 0.0323(9) 0.0173(7) 0.0363(9) -0.0027(7) 0.0120(7) -0.0056(6)
C1 0.0213(10) 0.0189(9) 0.0248(10) 0.0021(8) 0.0096(8) -0.0022(8)
C2 0.0215(10) 0.0169(9) 0.0245(10) -0.0004(8) 0.0080(8) 0.0015(8)
C3 0.0144(9) 0.0212(9) 0.0155(9) -0.0011(8) 0.0032(7) -0.0006(8)
C4 0.0190(9) 0.0194(10) 0.0194(9) -0.0002(8) 0.0078(8) -0.0017(8)
C5 0.0184(9) 0.0174(9) 0.0218(10) -0.0001(8) 0.0074(8) 0.0005(8)
C6 0.0165(9) 0.0195(10) 0.0201(10) -0.0013(8) 0.0058(7) 0.0009(8)
C7 0.053(2) 0.0213(16) 0.0299(18) 0.000 0.0061(16) 0.000
C8 0.046(2) 0.0283(18) 0.038(2) 0.000 0.0102(17) 0.000

loop_
_atom_type_symbol
_atom_type_description
_atom_type_scat_dispersion_real
_atom_type_scat_dispersion_imag
_atom_type_scat_source
C C 0.0033 0.0016 'International Tables Vol C Tables 4.2.6.8 and 6.1.1.4'
H H 0.0000 0.0000 'International Tables Vol C Tables 4.2.6.8 and 6.1.1.4'
Ag Ag -0.8971 1.1015 'International Tables Vol C Tables 4.2.6.8 and 6.1.1.4'
Cl Cl 0.1484 0.1585 'International Tables Vol C Tables 4.2.6.8 and 6.1.1.4'
N N 0.0061 0.0033 'International Tables Vol C Tables 4.2.6.8 and 6.1.1.4'
O O 0.0106 0.0060 'International Tables Vol C Tables 4.2.6.8 and 6.1.1.4'

loop_
_geom_angle_atom_site_label_1
_geom_angle_atom_site_label_2
_geom_angle_atom_site_label_3
_geom_angle
_geom_angle_site_symmetry_1
_geom_angle_site_symmetry_3
_geom_angle_publ_flag
N1 Ag1 N1 180.0 3_566 . ?
O1 Cl1 O2 109.93(14) . . ?
O1 Cl1 O3 109.49(9) . . ?
O2 Cl1 O3 109.56(9) . . ?
O1 Cl1 O3 109.49(9) . 4_565 ?
O2 Cl1 O3 109.56(9) . 4_565 ?
O3 Cl1 O3 108.79(14) . 4_565 ?
C1 N1 C5 117.65(18) . . ?
C1 N1 Ag1 119.50(13) . . ?
C5 N1 Ag1 122.83(13) . . ?
C6 N2 N2 110.8(2) . 3_765 ?
N1 C1 C2 122.80(19) . . ?
N1 C1 H1 118.6 . . ?
C2 C1 H1 118.6 . . ?
C1 C2 C3 119.66(19) . . ?
C1 C2 H2 120.2 . . ?
C3 C2 H2 120.2 . . ?
C2 C3 C4 117.51(18) . . ?
C2 C3 C6 118.53(18) . . ?
C4 C3 C6 123.95(19) . . ?
C5 C4 C3 119.41(19) . . ?
C5 C4 H4 120.3 . . ?
C3 C4 H4 120.3 . . ?
N1 C5 C4 122.96(19) . . ?
N1 C5 H5 118.5 . . ?
C4 C5 H5 118.5 . . ?
N2 C6 C3 122.00(19) . . ?
N2 C6 H6 119.0 . . ?
C3 C6 H6 119.0 . . ?
N3 C7 C8 178.9(4) . . ?
C7 C8 H8A 113(3) . . ?
C7 C8 H8B 110(2) . . ?
H8A C8 H8B 112(3) . . ?

loop_
_geom_bond_atom_site_label_1
_geom_bond_atom_site_label_2
_geom_bond_distance
_geom_bond_site_symmetry_2
_geom_bond_publ_flag
Ag1 N1 2.1532(18) 3_566 ?
Ag1 N1 2.1532(18) . ?
Cl1 O1 1.443(2) . ?
Cl1 O2 1.444(2) . ?
Cl1 O3 1.4447(15) . ?
Cl1 O3 1.4447(15) 4_565 ?
N1 C1 1.343(3) . ?
N1 C5 1.351(3) . ?
N2 C6 1.280(3) . ?
N2 N2 1.413(4) 3_765 ?
N3 C7 1.137(5) . ?
C1 C2 1.379(3) . ?
C1 H1 0.9500 . ?
C2 C3 1.393(3) . ?
C2 H2 0.9500 . ?
C3 C4 1.399(3) . ?
C3 C6 1.463(3) . ?
C4 C5 1.374(3) . ?
C4 H4 0.9500 . ?
C5 H5 0.9500 . ?
C6 H6 0.9500 . ?
C7 C8 1.458(6) . ?
C8 H8A 0.85(5) . ?
C8 H8B 0.91(3) . ?

loop_
_geom_torsion_atom_site_label_1
_geom_torsion_atom_site_label_2
_geom_torsion_atom_site_label_3
_geom_torsion_atom_site_label_4
_geom_torsion
_geom_torsion_site_symmetry_1
_geom_torsion_site_symmetry_2
_geom_torsion_site_symmetry_3
_geom_torsion_site_symmetry_4
_geom_torsion_publ_flag
C5 N1 C1 C2 -0.7(3) . . . . ?
Ag1 N1 C1 C2 -179.12(16) . . . . ?
N1 C1 C2 C3 1.1(3) . . . . ?
C1 C2 C3 C4 -0.8(3) . . . . ?
C1 C2 C3 C6 179.20(18) . . . . ?
C2 C3 C4 C5 0.3(3) . . . . ?
C6 C3 C4 C5 -179.77(19) . . . . ?
C1 N1 C5 C4 0.1(3) . . . . ?
Ag1 N1 C5 C4 178.45(15) . . . . ?
C3 C4 C5 N1 0.1(3) . . . . ?
N2 N2 C6 C3 -179.5(2) 3_765 . . . ?
C2 C3 C6 N2 173.0(2) . . . . ?
C4 C3 C6 N2 -6.9(3) . . . . ?
